data_1525144
loop_
_publ_author_name
'Rau, V.G.'
'Kurkutova, E.N.'

_publ_section_title
;
 Crystal structure of Co (N H4)2 (S O4)2 (H2 O)6
;
_journal_name_full Kristallografiya
_journal_page_first 1124
_journal_page_last 1126
_journal_volume 17
_journal_year 1972
_chemical_formula_sum 'Co H20 N2 O14 S2'
_chemical_name_systematic '(N H4)2 (Co (H2 O)6) (S O4)2'
_space_group_IT_number 14
_symmetry_space_group_name_Hall '-P 2ybc'
_symmetry_space_group_name_H-M 'P 1 21/c 1'
_cell_angle_alpha 90
_cell_angle_beta 79
_cell_angle_gamma 90
_cell_formula_units_Z 2
_cell_length_a 6.23
_cell_length_b 12.41
_cell_length_c 9.22
_cell_volume 699.741
_citation_journal_id_ASTM KRISAJ
_cod_data_source_file Rau_KRISAJ_1972_787.cif
_cod_data_source_block H20Co1N2O14S2
_cod_original_formula_sum 'H20 Co1 N2 O14 S2'
_cod_database_code 1525144

loop_
_symmetry_equiv_pos_as_xyz
x,y,z
-x,y+1/2,-z+1/2
-x,-y,-z
x,-y-1/2,z-1/2

loop_
_atom_site_label
_atom_site_type_symbol
_atom_site_fract_x
_atom_site_fract_y
_atom_site_fract_z
_atom_site_occupancy
_atom_site_U_iso_or_equiv
_atom_site_attached_hydrogens
O7 O-2 0.963 0.11 0.839 1 0.0 2
O2 O-2 0.298 0.071 0.008 1 0.0 2
O5 O-2 0.224 0.076 0.55 1 0.0 0
Co1 Co+2 0 0 0 1 0.0 0
S1 S+6 0.259 0.136 0.409 1 0.0 0
O3 O-2 0.049 0.181 0.378 1 0.0 0
O4 O-2 0.415 0.23 0.411 1 0.0 0
O1 O-2 0.371 0.065 0.279 1 0.0 0
O6 O-2 0.838 0.108 0.175 1 0.0 2
N1 N-3 0.64 0.153 0.638 1 0.0 4
